data_8103245
loop_
_publ_author_name
'Eric Brenner'
'Dominique Matt'
'Lo\"ic Toupet'

_publ_section_title
;
 Crystal structure of
 5-(imidazol-1-yl)-25,26,27,28-tetrabenzyloxy-calix[4]arene (cone),
 C59H50N2O4
;
_journal_issue 4
_journal_name_full 'Zeitschrift f\"ur Kristallographie - New Crystal Structures'
_journal_page_first 450
_journal_volume 226
_journal_year 2011
_chemical_formula_sum 'C59 H50 N2 O4'
_chemical_formula_weight 851.01
_space_group_IT_number 14
_symmetry_cell_setting monoclinic
_symmetry_space_group_name_Hall '-P 2yn'
_symmetry_space_group_name_H-M 'P 1 21/n 1'
_atom_sites_solution_hydrogens difmap
_atom_sites_solution_primary direct
_atom_sites_solution_secondary difmap
_audit_creation_method SHELXL-97
_cell_angle_alpha 90.00
_cell_angle_beta 114.91(2)
_cell_angle_gamma 90.00
_cell_formula_units_Z 4
_cell_length_a 19.028(3)
_cell_length_b 12.6050(10)
_cell_length_c 20.943(3)
_cell_measurement_temperature 140(2)
_cell_volume 4555.8(13)
_computing_cell_refinement 'CrysAlis RED, Oxford Diffraction Ltd.,Version 1.171.26'
_computing_data_collection 'CrysAlis CCD, Oxford Diffraction Ltd.,Version 1.171.26'
_computing_data_reduction 'CrysAlis RED, Oxford Diffraction Ltd.,Version 1.171.26'
_computing_molecular_graphics 'PLATON_(Spek, 1998)'
_computing_publication_material 'SHELXL-97 (Sheldrick, 1997)'
_computing_structure_refinement 'SHELXL-97 (Sheldrick, 1997)'
_computing_structure_solution 'SIR-97_(Altomare & al., 1998)'
_diffrn_ambient_temperature 140(2)
_diffrn_detector_area_resol_mean 19.64
_diffrn_measured_fraction_theta_full 0.983
_diffrn_measured_fraction_theta_max 0.983
_diffrn_measurement_device_type 'CCD Saphire 3 Xcalibur'
_diffrn_measurement_method 'omega scan'
_diffrn_radiation_monochromator graphite
_diffrn_radiation_source 'fine-focus sealed tube'
_diffrn_radiation_type MoK\a
_diffrn_radiation_wavelength 0.71073
_diffrn_reflns_av_R_equivalents 0.1637
_diffrn_reflns_av_sigmaI/netI 0.4873
_diffrn_reflns_limit_h_max 24
_diffrn_reflns_limit_h_min -21
_diffrn_reflns_limit_k_max 15
_diffrn_reflns_limit_k_min -16
_diffrn_reflns_limit_l_max 26
_diffrn_reflns_limit_l_min -26
_diffrn_reflns_number 31028
_diffrn_reflns_theta_full 27.00
_diffrn_reflns_theta_max 27.00
_diffrn_reflns_theta_min 2.68
_exptl_absorpt_coefficient_mu 0.077
_exptl_absorpt_correction_type none
_exptl_crystal_colour colourless
_exptl_crystal_density_diffrn 1.241
_exptl_crystal_density_method 'not measured'
_exptl_crystal_description prism
_exptl_crystal_F_000 1800
_exptl_crystal_size_max 0.29
_exptl_crystal_size_mid 0.11
_exptl_crystal_size_min 0.06
_refine_diff_density_max 0.185
_refine_diff_density_min -0.163
_refine_diff_density_rms 0.036
_refine_ls_extinction_method none
_refine_ls_goodness_of_fit_ref 0.584
_refine_ls_hydrogen_treatment constr
_refine_ls_matrix_type full
_refine_ls_number_parameters 586
_refine_ls_number_reflns 9778
_refine_ls_number_restraints 0
_refine_ls_restrained_S_all 0.584
_refine_ls_R_factor_all 0.2828
_refine_ls_R_factor_gt 0.0430
_refine_ls_shift/su_max 0.001
_refine_ls_shift/su_mean 0.000
_refine_ls_structure_factor_coef Fsqd
_refine_ls_weighting_details 'calc w=1/[\s^2^(Fo^2^)+(0.0220P)^2^+0.0000P] where P=(Fo^2^+2Fc^2^)/3'
_refine_ls_weighting_scheme calc
_refine_ls_wR_factor_gt 0.0529
_refine_ls_wR_factor_ref 0.0846
_reflns_number_gt 2223
_reflns_number_total 9778
_reflns_threshold_expression >2sigma(I)
_cod_data_source_file 1267-3587.cff
_cod_data_source_block mh94
_cod_depositor_comments
;
The following automatic conversions were performed:

'_symmetry_cell_setting' value 'Monoclinic' changed to 'monoclinic'
according to /home/saulius/struct/CIF-dictionaries/cif_core.dic
dictionary named 'cif_core.dic' version 2.4.1 from 2010-06-29.

Automatic conversion script
Id: cif_fix_values 1715 2011-07-08 13:25:40Z adriana 
;
_cod_original_cell_volume 4555.8(10)
_cod_original_sg_symbol_H-M P21/n
_cod_database_code 8103245

loop_
_symmetry_equiv_pos_as_xyz
'x, y, z'
'-x+1/2, y+1/2, -z+1/2'
'-x, -y, -z'
'x-1/2, -y-1/2, z-1/2'

loop_
_atom_site_label
_atom_site_type_symbol
_atom_site_fract_x
_atom_site_fract_y
_atom_site_fract_z
_atom_site_U_iso_or_equiv
_atom_site_adp_type
_atom_site_occupancy
_atom_site_symmetry_multiplicity
_atom_site_calc_flag
_atom_site_refinement_flags
O1 O 0.09696(13) 0.28156(17) 0.43369(11) 0.0357(7) Uani 1 1 d .
O2 O 0.17151(13) 0.25117(15) 0.31099(11) 0.0254(6) Uani 1 1 d .
O3 O 0.30568(13) 0.03813(15) 0.34296(11) 0.0279(6) Uani 1 1 d .
O4 O 0.20765(14) 0.06472(16) 0.44263(11) 0.0327(6) Uani 1 1 d .
N1 N -0.09682(17) -0.0277(2) 0.25437(17) 0.0384(9) Uani 1 1 d .
N2 N -0.1639(2) -0.1179(2) 0.15496(18) 0.0587(11) Uani 1 1 d .
C1 C -0.0455(2) 0.0512(3) 0.30140(19) 0.0288(10) Uani 1 1 d .
C2 C -0.0036(2) 0.0279(3) 0.37183(19) 0.0291(9) Uani 1 1 d .
H2 H -0.0075 -0.0402 0.3895 0.035 Uiso 1 1 calc R
C3 C 0.0446(2) 0.1052(3) 0.41692(18) 0.0266(10) Uani 1 1 d .
C4 C 0.0488(2) 0.2048(3) 0.38932(19) 0.0287(10) Uani 1 1 d .
C5 C 0.0108(2) 0.2257(3) 0.31788(19) 0.0279(10) Uani 1 1 d .
C6 C -0.03799(19) 0.1484(3) 0.27439(18) 0.0307(10) Uani 1 1 d .
H6 H -0.0665 0.1624 0.2256 0.037 Uiso 1 1 calc R
C7 C 0.02416(18) 0.3256(2) 0.28429(17) 0.0302(10) Uani 1 1 d .
H7A H -0.0236 0.3691 0.2655 0.036 Uiso 1 1 calc R
H7B H 0.0662 0.3680 0.3199 0.036 Uiso 1 1 calc R
C8 C 0.0087(2) 0.2586(2) 0.10242(18) 0.0326(10) Uani 1 1 d .
H8 H -0.0268 0.2667 0.0545 0.039 Uiso 1 1 calc R
C9 C -0.0069(2) 0.3006(2) 0.15584(18) 0.0308(10) Uani 1 1 d .
H9 H -0.0554 0.3343 0.1445 0.037 Uiso 1 1 calc R
C10 C 0.0461(2) 0.2948(2) 0.22540(18) 0.0239(9) Uani 1 1 d .
C11 C 0.1181(2) 0.2484(2) 0.24126(18) 0.0226(9) Uani 1 1 d .
C12 C 0.1332(2) 0.1956(2) 0.18957(18) 0.0233(9) Uani 1 1 d .
C13 C 0.0778(2) 0.2043(2) 0.12059(18) 0.0313(10) Uani 1 1 d .
H13 H 0.0877 0.1716 0.0843 0.038 Uiso 1 1 calc R
C14 C 0.19853(18) 0.1158(2) 0.20738(16) 0.0273(9) Uani 1 1 d .
H14A H 0.2482 0.1491 0.2388 0.033 Uiso 1 1 calc R
H14B H 0.2025 0.0933 0.1638 0.033 Uiso 1 1 calc R
C15 C 0.0970(2) -0.1242(3) 0.2418(2) 0.0446(11) Uani 1 1 d .
H15 H 0.0504 -0.1629 0.2177 0.054 Uiso 1 1 calc R
C16 C 0.1141(2) -0.0363(3) 0.21092(19) 0.0361(10) Uani 1 1 d .
H16 H 0.0774 -0.0136 0.1660 0.043 Uiso 1 1 calc R
C17 C 0.1830(2) 0.0193(2) 0.24370(19) 0.0263(9) Uani 1 1 d .
C18 C 0.2352(2) -0.0163(3) 0.3092(2) 0.0270(10) Uani 1 1 d .
C19 C 0.2182(2) -0.1005(3) 0.34399(19) 0.0308(10) Uani 1 1 d .
C20 C 0.1489(2) -0.1541(3) 0.3080(2) 0.0414(11) Uani 1 1 d .
H20 H 0.1370 -0.2132 0.3298 0.050 Uiso 1 1 calc R
C21 C 0.2711(2) -0.1297(2) 0.41883(18) 0.0364(10) Uani 1 1 d .
H21A H 0.3161 -0.0809 0.4369 0.044 Uiso 1 1 calc R
H21B H 0.2908 -0.2028 0.4202 0.044 Uiso 1 1 calc R
C22 C 0.1669(2) -0.2077(3) 0.53242(19) 0.0478(12) Uani 1 1 d .
H22 H 0.1612 -0.2682 0.5569 0.057 Uiso 1 1 calc R
C23 C 0.2148(2) -0.2120(3) 0.49818(18) 0.0446(11) Uani 1 1 d .
H23 H 0.2396 -0.2770 0.4972 0.054 Uiso 1 1 calc R
C24 C 0.22777(19) -0.1227(3) 0.46471(18) 0.0309(10) Uani 1 1 d .
C25 C 0.1926(2) -0.0285(3) 0.47044(17) 0.0280(9) Uani 1 1 d .
C26 C 0.1398(2) -0.0240(3) 0.49998(17) 0.0308(10) Uani 1 1 d .
C27 C 0.1273(2) -0.1156(3) 0.53114(17) 0.0420(11) Uani 1 1 d .
H27 H 0.0913 -0.1145 0.5516 0.050 Uiso 1 1 calc R
C28 C 0.09376(19) 0.0774(2) 0.49368(17) 0.0350(10) Uani 1 1 d .
H28A H 0.1299 0.1364 0.5166 0.042 Uiso 1 1 calc R
H28B H 0.0598 0.0680 0.5183 0.042 Uiso 1 1 calc R
C29 C 0.0626(2) 0.3419(3) 0.47145(18) 0.0476(12) Uani 1 1 d .
H29A H 0.1043 0.3706 0.5149 0.057 Uiso 1 1 calc R
H29B H 0.0302 0.2942 0.4855 0.057 Uiso 1 1 calc R
C30 C 0.0136(3) 0.4320(3) 0.4289(2) 0.0403(11) Uani 1 1 d .
C31 C 0.0473(2) 0.5304(3) 0.4270(2) 0.0552(12) Uani 1 1 d .
H31 H 0.1014 0.5400 0.4536 0.066 Uiso 1 1 calc R
C32 C 0.0020(3) 0.6156(3) 0.3863(3) 0.0698(16) Uani 1 1 d .
H32 H 0.0259 0.6813 0.3853 0.084 Uiso 1 1 calc R
C33 C -0.0761(3) 0.6032(4) 0.3484(2) 0.0774(18) Uani 1 1 d .
H33 H -0.1063 0.6603 0.3207 0.093 Uiso 1 1 calc R
C34 C -0.1119(3) 0.5074(4) 0.3503(2) 0.0673(15) Uani 1 1 d .
H34 H -0.1664 0.4997 0.3253 0.081 Uiso 1 1 calc R
C35 C -0.0670(3) 0.4232(3) 0.3890(2) 0.0529(13) Uani 1 1 d .
H35 H -0.0915 0.3574 0.3886 0.064 Uiso 1 1 calc R
C36 C 0.24905(19) 0.2857(2) 0.32553(16) 0.0282(9) Uani 1 1 d .
H36A H 0.2495 0.3181 0.2827 0.034 Uiso 1 1 calc R
H36B H 0.2841 0.2235 0.3383 0.034 Uiso 1 1 calc R
C37 C 0.2782(2) 0.3653(2) 0.38492(18) 0.0263(9) Uani 1 1 d .
C38 C 0.3570(2) 0.3694(3) 0.4278(2) 0.0406(11) Uani 1 1 d .
H38 H 0.3910 0.3205 0.4207 0.049 Uiso 1 1 calc R
C39 C 0.3870(2) 0.4453(3) 0.48152(19) 0.0485(12) Uani 1 1 d .
H39 H 0.4412 0.4484 0.5101 0.058 Uiso 1 1 calc R
C40 C 0.3380(3) 0.5152(3) 0.4928(2) 0.0497(13) Uani 1 1 d .
H40 H 0.3580 0.5662 0.5294 0.060 Uiso 1 1 calc R
C41 C 0.2601(3) 0.5111(3) 0.4509(2) 0.0533(13) Uani 1 1 d .
H41 H 0.2262 0.5594 0.4586 0.064 Uiso 1 1 calc R
C42 C 0.2303(2) 0.4364(3) 0.39707(18) 0.0391(11) Uani 1 1 d .
H42 H 0.1762 0.4346 0.3683 0.047 Uiso 1 1 calc R
C43 C 0.3625(2) -0.0059(2) 0.32190(17) 0.0340(10) Uani 1 1 d .
H43A H 0.3403 -0.0113 0.2699 0.041 Uiso 1 1 calc R
H43B H 0.3766 -0.0782 0.3416 0.041 Uiso 1 1 calc R
C44 C 0.4339(2) 0.0631(2) 0.3476(2) 0.0275(10) Uani 1 1 d .
C45 C 0.4661(2) 0.0996(3) 0.4162(2) 0.0395(11) Uani 1 1 d .
H45 H 0.4426 0.0833 0.4470 0.047 Uiso 1 1 calc R
C46 C 0.5331(2) 0.1600(3) 0.4397(2) 0.0474(12) Uani 1 1 d .
H46 H 0.5552 0.1858 0.4867 0.057 Uiso 1 1 calc R
C47 C 0.5682(2) 0.1832(3) 0.3956(2) 0.0486(12) Uani 1 1 d .
H47 H 0.6138 0.2254 0.4119 0.058 Uiso 1 1 calc R
C48 C 0.5371(2) 0.1452(3) 0.3286(2) 0.0458(12) Uani 1 1 d .
H48 H 0.5619 0.1593 0.2985 0.055 Uiso 1 1 calc R
C49 C 0.4696(2) 0.0860(2) 0.30418(19) 0.0369(11) Uani 1 1 d .
H49 H 0.4478 0.0610 0.2570 0.044 Uiso 1 1 calc R
C50 C 0.2819(2) 0.1118(2) 0.4871(2) 0.0425(11) Uani 1 1 d .
H50A H 0.2938 0.1689 0.4607 0.051 Uiso 1 1 calc R
H50B H 0.3229 0.0571 0.4990 0.051 Uiso 1 1 calc R
C51 C 0.2831(2) 0.1569(3) 0.5538(2) 0.0390(11) Uani 1 1 d .
C52 C 0.2989(2) 0.0927(3) 0.6121(2) 0.0636(14) Uani 1 1 d .
H52 H 0.3110 0.0198 0.6106 0.076 Uiso 1 1 calc R
C53 C 0.2971(3) 0.1360(5) 0.6739(3) 0.090(2) Uani 1 1 d .
H53 H 0.3067 0.0924 0.7137 0.108 Uiso 1 1 calc R
C54 C 0.2811(3) 0.2422(5) 0.6751(3) 0.095(2) Uani 1 1 d .
H54 H 0.2794 0.2714 0.7162 0.114 Uiso 1 1 calc R
C55 C 0.2678(2) 0.3061(4) 0.6192(3) 0.0720(15) Uani 1 1 d .
H55 H 0.2581 0.3796 0.6216 0.086 Uiso 1 1 calc R
C56 C 0.2684(2) 0.2631(3) 0.5584(2) 0.0461(12) Uani 1 1 d .
H56 H 0.2585 0.3078 0.5190 0.055 Uiso 1 1 calc R
C57 C -0.1112(2) -0.0431(3) 0.1854(2) 0.0467(12) Uani 1 1 d .
H57 H -0.0863 -0.0045 0.1618 0.056 Uiso 1 1 calc R
C58 C -0.1439(2) -0.0992(3) 0.2675(2) 0.0553(13) Uani 1 1 d .
H58 H -0.1477 -0.1090 0.3109 0.066 Uiso 1 1 calc R
C59 C -0.1835(2) -0.1524(3) 0.2073(2) 0.0599(14) Uani 1 1 d .
H59 H -0.2202 -0.2068 0.2018 0.072 Uiso 1 1 calc R

loop_
_atom_site_aniso_label
_atom_site_aniso_U_11
_atom_site_aniso_U_22
_atom_site_aniso_U_33
_atom_site_aniso_U_23
_atom_site_aniso_U_13
_atom_site_aniso_U_12
O1 0.0374(18) 0.0387(17) 0.0310(17) -0.0114(13) 0.0141(15) -0.0004(13)
O2 0.0251(17) 0.0275(14) 0.0235(16) -0.0027(11) 0.0101(14) -0.0044(12)
O3 0.0240(17) 0.0264(15) 0.0383(17) -0.0032(12) 0.0180(15) 0.0021(13)
O4 0.0366(18) 0.0274(15) 0.0401(17) 0.0085(13) 0.0221(15) 0.0015(13)
N1 0.036(2) 0.042(2) 0.037(2) 0.0064(18) 0.015(2) -0.0058(17)
N2 0.061(3) 0.046(2) 0.066(3) -0.012(2) 0.023(3) -0.015(2)
C1 0.025(3) 0.033(3) 0.029(3) -0.005(2) 0.011(2) -0.009(2)
C2 0.028(3) 0.031(2) 0.033(3) 0.007(2) 0.018(2) -0.0017(19)
C3 0.026(3) 0.035(3) 0.021(3) 0.003(2) 0.012(2) 0.003(2)
C4 0.026(3) 0.031(3) 0.034(3) -0.010(2) 0.017(2) -0.001(2)
C5 0.026(3) 0.025(3) 0.036(3) -0.002(2) 0.016(2) 0.0015(19)
C6 0.032(3) 0.034(2) 0.030(3) 0.004(2) 0.017(2) 0.008(2)
C7 0.027(2) 0.020(2) 0.043(3) -0.0028(18) 0.015(2) 0.0019(17)
C8 0.033(3) 0.036(2) 0.025(3) 0.0033(19) 0.009(2) -0.002(2)
C9 0.026(3) 0.032(2) 0.033(3) 0.003(2) 0.012(2) 0.0011(18)
C10 0.025(3) 0.022(2) 0.028(3) 0.0015(18) 0.014(2) -0.0012(18)
C11 0.030(3) 0.022(2) 0.018(2) -0.0010(18) 0.012(2) -0.0082(19)
C12 0.029(3) 0.019(2) 0.024(2) 0.0008(18) 0.012(2) -0.0002(18)
C13 0.040(3) 0.027(2) 0.034(3) -0.0052(19) 0.022(2) -0.005(2)
C14 0.033(3) 0.030(2) 0.029(2) -0.0049(18) 0.022(2) -0.0037(19)
C15 0.043(3) 0.033(3) 0.054(3) -0.002(2) 0.016(3) -0.009(2)
C16 0.033(3) 0.031(3) 0.039(3) -0.002(2) 0.009(2) 0.002(2)
C17 0.027(3) 0.024(2) 0.030(3) -0.0077(19) 0.015(2) -0.005(2)
C18 0.021(3) 0.026(2) 0.041(3) -0.015(2) 0.020(2) -0.001(2)
C19 0.034(3) 0.030(3) 0.035(3) 0.002(2) 0.020(2) 0.007(2)
C20 0.039(3) 0.028(3) 0.058(3) 0.002(2) 0.021(3) -0.006(2)
C21 0.038(3) 0.024(2) 0.055(3) 0.007(2) 0.027(3) 0.0081(19)
C22 0.045(3) 0.046(3) 0.056(3) 0.020(2) 0.025(3) -0.007(2)
C23 0.046(3) 0.026(3) 0.058(3) 0.013(2) 0.018(3) 0.007(2)
C24 0.022(3) 0.030(2) 0.038(3) 0.008(2) 0.009(2) 0.0030(19)
C25 0.025(3) 0.032(3) 0.025(2) 0.0096(19) 0.010(2) 0.000(2)
C26 0.024(3) 0.036(3) 0.028(2) 0.008(2) 0.006(2) 0.002(2)
C27 0.036(3) 0.054(3) 0.042(3) 0.010(2) 0.023(2) -0.002(2)
C28 0.029(3) 0.046(3) 0.036(3) 0.001(2) 0.019(2) 0.003(2)
C29 0.060(3) 0.045(3) 0.034(3) 0.005(2) 0.015(3) 0.019(2)
C30 0.044(3) 0.051(3) 0.033(3) -0.014(2) 0.023(3) -0.009(3)
C31 0.058(3) 0.056(3) 0.066(3) -0.024(3) 0.040(3) -0.013(3)
C32 0.101(5) 0.041(3) 0.086(5) 0.006(3) 0.057(4) 0.017(3)
C33 0.097(5) 0.081(4) 0.059(4) 0.015(3) 0.038(4) 0.044(4)
C34 0.065(4) 0.080(4) 0.049(3) -0.012(3) 0.016(3) 0.029(3)
C35 0.063(4) 0.052(3) 0.054(3) -0.010(3) 0.034(3) 0.001(3)
C36 0.029(3) 0.024(2) 0.029(2) -0.0030(18) 0.009(2) 0.0000(19)
C37 0.035(3) 0.019(2) 0.030(3) 0.0050(18) 0.020(2) -0.003(2)
C38 0.039(3) 0.030(3) 0.047(3) 0.005(2) 0.012(3) -0.003(2)
C39 0.045(3) 0.041(3) 0.034(3) 0.004(2) -0.007(3) -0.018(2)
C40 0.078(4) 0.036(3) 0.038(3) -0.015(2) 0.027(3) -0.022(3)
C41 0.068(4) 0.039(3) 0.068(4) -0.025(2) 0.043(3) -0.018(3)
C42 0.038(3) 0.034(3) 0.048(3) -0.012(2) 0.020(3) -0.009(2)
C43 0.037(3) 0.028(2) 0.044(3) -0.0028(19) 0.023(2) 0.002(2)
C44 0.025(3) 0.023(2) 0.037(3) -0.0024(19) 0.015(2) 0.0058(19)
C45 0.035(3) 0.044(3) 0.048(3) -0.003(2) 0.026(3) -0.004(2)
C46 0.037(3) 0.061(3) 0.040(3) -0.017(2) 0.012(3) -0.005(2)
C47 0.033(3) 0.043(3) 0.068(4) -0.012(3) 0.019(3) -0.008(2)
C48 0.049(3) 0.042(3) 0.058(3) -0.001(2) 0.033(3) -0.005(2)
C49 0.041(3) 0.034(3) 0.042(3) -0.005(2) 0.023(3) 0.001(2)
C50 0.046(3) 0.028(2) 0.066(3) 0.009(2) 0.036(3) -0.003(2)
C51 0.029(3) 0.047(3) 0.040(3) 0.015(2) 0.013(2) -0.007(2)
C52 0.037(3) 0.088(4) 0.062(4) 0.026(3) 0.018(3) -0.012(3)
C53 0.051(4) 0.155(6) 0.049(4) 0.029(4) 0.008(3) -0.054(4)
C54 0.063(4) 0.184(7) 0.044(4) -0.026(5) 0.028(4) -0.066(5)
C55 0.051(4) 0.100(4) 0.076(4) -0.039(4) 0.038(4) -0.026(3)
C56 0.041(3) 0.058(3) 0.038(3) -0.011(2) 0.015(2) -0.017(2)
C57 0.057(3) 0.054(3) 0.031(3) -0.004(2) 0.020(3) -0.010(2)
C58 0.052(3) 0.068(4) 0.047(3) 0.002(3) 0.022(3) -0.020(3)
C59 0.068(4) 0.054(3) 0.059(4) -0.004(3) 0.028(3) -0.030(3)

loop_
_atom_type_symbol
_atom_type_description
_atom_type_scat_dispersion_real
_atom_type_scat_dispersion_imag
_atom_type_scat_source
C C 0.0033 0.0016 'International Tables Vol C Tables 4.2.6.8 and 6.1.1.4'
H H 0.0000 0.0000 'International Tables Vol C Tables 4.2.6.8 and 6.1.1.4'
N N 0.0061 0.0033 'International Tables Vol C Tables 4.2.6.8 and 6.1.1.4'
O O 0.0106 0.0060 'International Tables Vol C Tables 4.2.6.8 and 6.1.1.4'

loop_
_geom_angle_atom_site_label_1
_geom_angle_atom_site_label_2
_geom_angle_atom_site_label_3
_geom_angle
C4 O1 C29 114.4(3)
C11 O2 C36 117.5(2)
C18 O3 C43 109.8(2)
C25 O4 C50 113.1(2)
C57 N1 C58 105.1(3)
C57 N1 C1 126.4(3)
C58 N1 C1 128.4(3)
C57 N2 C59 104.3(3)
C6 C1 C2 120.9(3)
C6 C1 N1 119.1(3)
C2 C1 N1 120.0(3)
C1 C2 C3 119.5(3)
C1 C2 H2 120.2
C3 C2 H2 120.2
C2 C3 C4 118.8(3)
C2 C3 C28 119.3(3)
C4 C3 C28 121.8(3)
O1 C4 C5 119.2(3)
O1 C4 C3 119.1(3)
C5 C4 C3 121.5(3)
C4 C5 C6 118.4(3)
C4 C5 C7 123.1(3)
C6 C5 C7 118.4(3)
C1 C6 C5 120.6(3)
C1 C6 H6 119.7
C5 C6 H6 119.7
C10 C7 C5 108.9(2)
C10 C7 H7A 109.9
C5 C7 H7A 109.9
C10 C7 H7B 109.9
C5 C7 H7B 109.9
H7A C7 H7B 108.3
C9 C8 C13 118.1(3)
C9 C8 H8 121.0
C13 C8 H8 121.0
C8 C9 C10 121.6(3)
C8 C9 H9 119.2
C10 C9 H9 119.2
C9 C10 C11 118.7(3)
C9 C10 C7 121.2(3)
C11 C10 C7 119.6(3)
O2 C11 C10 116.8(3)
O2 C11 C12 121.9(3)
C10 C11 C12 121.1(3)
C13 C12 C11 117.0(3)
C13 C12 C14 119.5(3)
C11 C12 C14 122.6(3)
C8 C13 C12 122.8(3)
C8 C13 H13 118.6
C12 C13 H13 118.6
C12 C14 C17 109.9(3)
C12 C14 H14A 109.7
C17 C14 H14A 109.7
C12 C14 H14B 109.7
C17 C14 H14B 109.7
H14A C14 H14B 108.2
C20 C15 C16 118.6(4)
C20 C15 H15 120.7
C16 C15 H15 120.7
C15 C16 C17 122.1(4)
C15 C16 H16 119.0
C17 C16 H16 119.0
C18 C17 C16 117.3(3)
C18 C17 C14 122.9(3)
C16 C17 C14 119.8(3)
C17 C18 C19 122.3(3)
C17 C18 O3 118.3(3)
C19 C18 O3 119.3(3)
C20 C19 C18 117.4(4)
C20 C19 C21 120.8(3)
C18 C19 C21 121.7(4)
C15 C20 C19 122.0(4)
C15 C20 H20 119.0
C19 C20 H20 119.0
C19 C21 C24 110.0(3)
C19 C21 H21A 109.7
C24 C21 H21A 109.7
C19 C21 H21B 109.7
C24 C21 H21B 109.7
H21A C21 H21B 108.2
C27 C22 C23 119.9(4)
C27 C22 H22 120.0
C23 C22 H22 120.0
C22 C23 C24 121.6(3)
C22 C23 H23 119.2
C24 C23 H23 119.2
C25 C24 C23 116.7(3)
C25 C24 C21 121.1(3)
C23 C24 C21 122.0(3)
O4 C25 C26 117.9(3)
O4 C25 C24 119.4(3)
C26 C25 C24 122.6(3)
C27 C26 C25 118.2(3)
C27 C26 C28 122.0(3)
C25 C26 C28 119.6(3)
C22 C27 C26 120.5(4)
C22 C27 H27 119.8
C26 C27 H27 119.8
C26 C28 C3 111.1(3)
C26 C28 H28A 109.4
C3 C28 H28A 109.4
C26 C28 H28B 109.4
C3 C28 H28B 109.4
H28A C28 H28B 108.0
O1 C29 C30 112.7(3)
O1 C29 H29A 109.0
C30 C29 H29A 109.0
O1 C29 H29B 109.0
C30 C29 H29B 109.0
H29A C29 H29B 107.8
C31 C30 C35 116.7(4)
C31 C30 C29 120.5(4)
C35 C30 C29 122.8(4)
C30 C31 C32 121.2(4)
C30 C31 H31 119.4
C32 C31 H31 119.4
C33 C32 C31 120.0(5)
C33 C32 H32 120.0
C31 C32 H32 120.0
C32 C33 C34 120.4(5)
C32 C33 H33 119.8
C34 C33 H33 119.8
C33 C34 C35 119.4(5)
C33 C34 H34 120.3
C35 C34 H34 120.3
C34 C35 C30 122.3(4)
C34 C35 H35 118.8
C30 C35 H35 118.8
O2 C36 C37 111.3(3)
O2 C36 H36A 109.4
C37 C36 H36A 109.4
O2 C36 H36B 109.4
C37 C36 H36B 109.4
H36A C36 H36B 108.0
C42 C37 C38 118.4(3)
C42 C37 C36 122.9(4)
C38 C37 C36 118.7(3)
C37 C38 C39 120.6(4)
C37 C38 H38 119.7
C39 C38 H38 119.7
C40 C39 C38 119.9(4)
C40 C39 H39 120.0
C38 C39 H39 120.0
C39 C40 C41 119.7(4)
C39 C40 H40 120.1
C41 C40 H40 120.1
C40 C41 C42 120.4(4)
C40 C41 H41 119.8
C42 C41 H41 119.8
C37 C42 C41 120.9(4)
C37 C42 H42 119.5
C41 C42 H42 119.5
O3 C43 C44 110.3(3)
O3 C43 H43A 109.6
C44 C43 H43A 109.6
O3 C43 H43B 109.6
C44 C43 H43B 109.6
H43A C43 H43B 108.1
C49 C44 C45 119.4(4)
C49 C44 C43 120.4(3)
C45 C44 C43 120.1(3)
C44 C45 C46 119.4(4)
C44 C45 H45 120.3
C46 C45 H45 120.3
C47 C46 C45 120.7(4)
C47 C46 H46 119.6
C45 C46 H46 119.6
C48 C47 C46 119.6(4)
C48 C47 H47 120.2
C46 C47 H47 120.2
C47 C48 C49 120.3(4)
C47 C48 H48 119.9
C49 C48 H48 119.9
C44 C49 C48 120.6(4)
C44 C49 H49 119.7
C48 C49 H49 119.7
O4 C50 C51 112.4(3)
O4 C50 H50A 109.1
C51 C50 H50A 109.1
O4 C50 H50B 109.1
C51 C50 H50B 109.1
H50A C50 H50B 107.8
C56 C51 C52 118.7(4)
C56 C51 C50 120.6(4)
C52 C51 C50 120.7(4)
C51 C52 C53 119.9(4)
C51 C52 H52 120.1
C53 C52 H52 120.1
C54 C53 C52 118.8(5)
C54 C53 H53 120.6
C52 C53 H53 120.6
C55 C54 C53 121.8(6)
C55 C54 H54 119.1
C53 C54 H54 119.1
C54 C55 C56 119.3(5)
C54 C55 H55 120.4
C56 C55 H55 120.4
C55 C56 C51 121.5(4)
C55 C56 H56 119.2
C51 C56 H56 119.2
N2 C57 N1 112.5(4)
N2 C57 H57 123.7
N1 C57 H57 123.7
C59 C58 N1 107.1(4)
C59 C58 H58 126.4
N1 C58 H58 126.4
C58 C59 N2 110.9(4)
C58 C59 H59 124.5
N2 C59 H59 124.5

loop_
_geom_bond_atom_site_label_1
_geom_bond_atom_site_label_2
_geom_bond_distance
O1 C4 1.386(3)
O1 C29 1.437(3)
O2 C11 1.385(3)
O2 C36 1.442(3)
O3 C18 1.404(3)
O3 C43 1.439(3)
O4 C25 1.394(3)
O4 C50 1.452(4)
N1 C57 1.366(4)
N1 C58 1.378(4)
N1 C1 1.450(4)
N2 C57 1.327(4)
N2 C59 1.369(4)
C1 C6 1.382(4)
C1 C2 1.381(4)
C2 C3 1.397(4)
C2 H2 0.9500
C3 C4 1.399(4)
C3 C28 1.522(4)
C4 C5 1.385(4)
C5 C6 1.390(4)
C5 C7 1.514(4)
C6 H6 0.9500
C7 C10 1.509(4)
C7 H7A 0.9900
C7 H7B 0.9900
C8 C9 1.379(4)
C8 C13 1.386(4)
C8 H8 0.9500
C9 C10 1.381(4)
C9 H9 0.9500
C10 C11 1.396(4)
C11 C12 1.400(4)
C12 C13 1.388(4)
C12 C14 1.518(4)
C13 H13 0.9500
C14 C17 1.527(4)
C14 H14A 0.9900
C14 H14B 0.9900
C15 C20 1.373(4)
C15 C16 1.389(4)
C15 H15 0.9500
C16 C17 1.388(4)
C16 H16 0.9500
C17 C18 1.386(4)
C18 C19 1.400(4)
C19 C20 1.388(4)
C19 C21 1.509(4)
C20 H20 0.9500
C21 C24 1.510(4)
C21 H21A 0.9900
C21 H21B 0.9900
C22 C27 1.379(4)
C22 C23 1.377(4)
C22 H22 0.9500
C23 C24 1.401(4)
C23 H23 0.9500
C24 C25 1.393(4)
C25 C26 1.386(4)
C26 C27 1.395(4)
C26 C28 1.522(4)
C27 H27 0.9500
C28 H28A 0.9900
C28 H28B 0.9900
C29 C30 1.501(4)
C29 H29A 0.9900
C29 H29B 0.9900
C30 C31 1.405(4)
C30 C35 1.407(5)
C31 C32 1.415(5)
C31 H31 0.9500
C32 C33 1.369(5)
C32 H32 0.9500
C33 C34 1.395(5)
C33 H33 0.9500
C34 C35 1.389(5)
C34 H34 0.9500
C35 H35 0.9500
C36 C37 1.510(4)
C36 H36A 0.9900
C36 H36B 0.9900
C37 C42 1.377(4)
C37 C38 1.387(4)
C38 C39 1.402(4)
C38 H38 0.9500
C39 C40 1.374(4)
C39 H39 0.9500
C40 C41 1.368(5)
C40 H40 0.9500
C41 C42 1.393(4)
C41 H41 0.9500
C42 H42 0.9500
C43 C44 1.509(4)
C43 H43A 0.9900
C43 H43B 0.9900
C44 C49 1.377(4)
C44 C45 1.382(4)
C45 C46 1.386(4)
C45 H45 0.9500
C46 C47 1.379(4)
C46 H46 0.9500
C47 C48 1.359(4)
C47 H47 0.9500
C48 C49 1.383(4)
C48 H48 0.9500
C49 H49 0.9500
C50 C51 1.500(4)
C50 H50A 0.9900
C50 H50B 0.9900
C51 C56 1.378(4)
C51 C52 1.387(4)
C52 C53 1.418(5)
C52 H52 0.9500
C53 C54 1.375(6)
C53 H53 0.9500
C54 C55 1.353(5)
C54 H54 0.9500
C55 C56 1.390(5)
C55 H55 0.9500
C56 H56 0.9500
C57 H57 0.9500
C58 C59 1.345(4)
C58 H58 0.9500
C59 H59 0.9500

loop_
_geom_torsion_atom_site_label_1
_geom_torsion_atom_site_label_2
_geom_torsion_atom_site_label_3
_geom_torsion_atom_site_label_4
_geom_torsion
C57 N1 C1 C6 33.5(5)
C58 N1 C1 C6 -143.1(4)
C57 N1 C1 C2 -145.0(4)
C58 N1 C1 C2 38.4(5)
C6 C1 C2 C3 2.7(5)
N1 C1 C2 C3 -178.9(3)
C1 C2 C3 C4 0.3(5)
C1 C2 C3 C28 -176.9(3)
C29 O1 C4 C5 100.2(3)
C29 O1 C4 C3 -84.9(4)
C2 C3 C4 O1 -179.5(3)
C28 C3 C4 O1 -2.3(5)
C2 C3 C4 C5 -4.8(5)
C28 C3 C4 C5 172.4(3)
O1 C4 C5 C6 -179.2(3)
C3 C4 C5 C6 6.1(5)
O1 C4 C5 C7 5.1(5)
C3 C4 C5 C7 -169.6(3)
C2 C1 C6 C5 -1.3(5)
N1 C1 C6 C5 -179.8(3)
C4 C5 C6 C1 -3.0(5)
C7 C5 C6 C1 172.9(3)
C4 C5 C7 C10 125.4(3)
C6 C5 C7 C10 -50.3(4)
C13 C8 C9 C10 3.8(5)
C8 C9 C10 C11 2.2(5)
C8 C9 C10 C7 -170.5(3)
C5 C7 C10 C9 102.5(3)
C5 C7 C10 C11 -70.1(4)
C36 O2 C11 C10 -132.1(3)
C36 O2 C11 C12 52.1(4)
C9 C10 C11 O2 175.4(3)
C7 C10 C11 O2 -11.8(4)
C9 C10 C11 C12 -8.7(5)
C7 C10 C11 C12 164.1(3)
O2 C11 C12 C13 -175.5(3)
C10 C11 C12 C13 8.8(5)
O2 C11 C12 C14 15.5(5)
C10 C11 C12 C14 -160.1(3)
C9 C8 C13 C12 -3.6(5)
C11 C12 C13 C8 -2.6(5)
C14 C12 C13 C8 166.7(3)
C13 C12 C14 C17 -103.6(3)
C11 C12 C14 C17 65.0(4)
C20 C15 C16 C17 2.6(6)
C15 C16 C17 C18 0.1(5)
C15 C16 C17 C14 -179.7(3)
C12 C14 C17 C18 -124.2(3)
C12 C14 C17 C16 55.6(4)
C16 C17 C18 C19 -4.1(5)
C14 C17 C18 C19 175.7(3)
C16 C17 C18 O3 179.3(3)
C14 C17 C18 O3 -0.9(5)
C43 O3 C18 C17 -88.5(3)
C43 O3 C18 C19 94.8(3)
C17 C18 C19 C20 5.2(5)
O3 C18 C19 C20 -178.2(3)
C17 C18 C19 C21 -172.3(3)
O3 C18 C19 C21 4.3(5)
C16 C15 C20 C19 -1.3(6)
C18 C19 C20 C15 -2.4(5)
C21 C19 C20 C15 175.1(3)
C20 C19 C21 C24 -56.1(4)
C18 C19 C21 C24 121.3(3)
C27 C22 C23 C24 3.4(6)
C22 C23 C24 C25 2.7(5)
C22 C23 C24 C21 -171.5(3)
C19 C21 C24 C25 -57.8(4)
C19 C21 C24 C23 116.3(4)
C50 O4 C25 C26 104.7(3)
C50 O4 C25 C24 -78.3(4)
C23 C24 C25 O4 175.5(3)
C21 C24 C25 O4 -10.2(5)
C23 C24 C25 C26 -7.7(5)
C21 C24 C25 C26 166.6(3)
O4 C25 C26 C27 -176.8(3)
C24 C25 C26 C27 6.3(5)
O4 C25 C26 C28 7.0(5)
C24 C25 C26 C28 -169.9(3)
C23 C22 C27 C26 -4.9(6)
C25 C26 C27 C22 0.2(5)
C28 C26 C27 C22 176.3(3)
C27 C26 C28 C3 -115.8(4)
C25 C26 C28 C3 60.3(4)
C2 C3 C28 C26 50.9(4)
C4 C3 C28 C26 -126.3(3)
C4 O1 C29 C30 -83.2(4)
O1 C29 C30 C31 -85.5(4)
O1 C29 C30 C35 94.2(4)
C35 C30 C31 C32 -0.7(5)
C29 C30 C31 C32 179.0(3)
C30 C31 C32 C33 0.7(7)
C31 C32 C33 C34 0.7(8)
C32 C33 C34 C35 -2.2(7)
C33 C34 C35 C30 2.3(6)
C31 C30 C35 C34 -0.9(6)
C29 C30 C35 C34 179.4(3)
C11 O2 C36 C37 133.6(3)
O2 C36 C37 C42 -32.6(4)
O2 C36 C37 C38 149.6(3)
C42 C37 C38 C39 -0.8(5)
C36 C37 C38 C39 177.1(3)
C37 C38 C39 C40 1.1(6)
C38 C39 C40 C41 -0.7(6)
C39 C40 C41 C42 0.0(6)
C38 C37 C42 C41 0.2(5)
C36 C37 C42 C41 -177.7(3)
C40 C41 C42 C37 0.2(6)
C18 O3 C43 C44 170.3(3)
O3 C43 C44 C49 -136.8(3)
O3 C43 C44 C45 46.4(4)
C49 C44 C45 C46 1.0(5)
C43 C44 C45 C46 177.9(3)
C44 C45 C46 C47 -0.6(5)
C45 C46 C47 C48 -0.8(6)
C46 C47 C48 C49 1.7(6)
C45 C44 C49 C48 -0.1(5)
C43 C44 C49 C48 -177.0(3)
C47 C48 C49 C44 -1.3(6)
C25 O4 C50 C51 -69.7(4)
O4 C50 C51 C56 -95.5(4)
O4 C50 C51 C52 84.4(4)
C56 C51 C52 C53 2.2(6)
C50 C51 C52 C53 -177.7(4)
C51 C52 C53 C54 -1.4(7)
C52 C53 C54 C55 -0.5(8)
C53 C54 C55 C56 1.5(8)
C54 C55 C56 C51 -0.6(6)
C52 C51 C56 C55 -1.2(6)
C50 C51 C56 C55 178.7(4)
C59 N2 C57 N1 -0.5(5)
C58 N1 C57 N2 0.5(5)
C1 N1 C57 N2 -176.8(3)
C57 N1 C58 C59 -0.2(5)
C1 N1 C58 C59 177.0(3)
N1 C58 C59 N2 -0.1(5)
C57 N2 C59 C58 0.4(5)
